data_9007695
loop_
_publ_author_name
'Marcos, C.'
'Paniagua, A.'
'Moreiras, D. B.'
'Garcia-Granda S'
'Diaz, M. R.'

_publ_section_title
;
 Villamaninite, a case of noncubic pyrite-type structure
 Sample: 2
 Note: anisoU's from ICSD
;
_journal_issue 6
_journal_name_full 'Acta Crystallographica, Section B'
_journal_page_first 899
_journal_page_last 904
_journal_paper_doi 10.1107/S0108768196002996
_journal_volume 52
_journal_year 1996
_chemical_compound_source 'Villamanin, Leon, Spain'
_chemical_formula_sum 'Co0.13 Cu0.53 Fe0.07 Ni0.27 S2'
_chemical_name_mineral Villamaninite
_space_group_IT_number 4
_symmetry_space_group_name_Hall 'P 2yb'
_symmetry_space_group_name_H-M 'P 1 21 1'
_cell_angle_alpha 90
_cell_angle_beta 89.99
_cell_angle_gamma 90
_cell_length_a 5.704
_cell_length_b 5.703
_cell_length_c 5.704
_cell_formula_units_Z 4
_cell_volume 185.551
_database_code_amcsd 0009900
_exptl_crystal_density_diffrn 4.483
_cod_original_formula_sum '(Cu.53 Ni.27 Co.13 Fe.07) S2'
_cod_database_code 9007695

loop_
_space_group_symop_operation_xyz
x,y,z
-x,1/2+y,-z

loop_
_atom_site_aniso_label
_atom_site_aniso_U_11
_atom_site_aniso_U_22
_atom_site_aniso_U_33
_atom_site_aniso_U_12
_atom_site_aniso_U_13
_atom_site_aniso_U_23
CuM1 0.00960 0.00980 0.00910 0.00040 -0.00010 0.00090
NiM1 0.00960 0.00980 0.00910 0.00040 -0.00010 0.00090
CoM1 0.00960 0.00980 0.00910 0.00040 -0.00010 0.00090
FeM1 0.00960 0.00980 0.00910 0.00040 -0.00010 0.00090
CuM2 0.00910 0.00940 0.00960 -0.00020 -0.00100 0.00020
NiM2 0.00910 0.00940 0.00960 -0.00020 -0.00100 0.00020
CoM2 0.00910 0.00940 0.00960 -0.00020 -0.00100 0.00020
FeM2 0.00910 0.00940 0.00960 -0.00020 -0.00100 0.00020
S1 0.00900 0.01300 0.01200 0.00500 -0.00300 0.00100
S2 0.00500 0.01300 0.01200 -0.00200 0.00400 -0.00100
S3 0.00900 0.00700 0.00500 -0.00100 -0.00100 0.00200
S4 0.00700 0.00500 0.00600 -0.00300 0.00000 0.00300

loop_
_atom_site_label
_atom_site_fract_x
_atom_site_fract_y
_atom_site_fract_z
_atom_site_occupancy
_atom_site_U_iso_or_equiv
CuM1 0.74750 0.10000 0.49750 0.53000 0.00950
NiM1 0.74750 0.10000 0.49750 0.27000 0.00950
CoM1 0.74750 0.10000 0.49750 0.13000 0.00950
FeM1 0.74750 0.10000 0.49750 0.07000 0.00950
CuM2 0.24830 0.10300 0.00190 0.53000 0.00930
NiM2 0.24830 0.10300 0.00190 0.27000 0.00930
CoM2 0.24830 0.10300 0.00190 0.13000 0.00930
FeM2 0.24830 0.10300 0.00190 0.07000 0.00930
S1 0.85300 -0.00200 0.10600 1.00000 0.01100
S2 0.13700 -0.00700 0.60600 1.00000 0.01000
S3 0.64400 0.20800 0.89600 1.00000 0.00700
S4 0.34710 0.20400 0.39700 1.00000 0.00590

loop_
_cod_related_entry_id
_cod_related_entry_database
_cod_related_entry_code
1 AMCSD 0009900
